data_7204153
loop_
_publ_author_name
'Williams, Paul A.'
'Jones, Anthony C.'
'Bickley, Jamie F.'
'Steiner, Alexander'
'Davies, Hywel O.'
'Leedham, Timothy J.'
'Impey, Susan A.'
'Garcia, Joanne'
'Allen, Stephen'
'Rougier, Aline'
'Blyr, Alexandra'

_publ_section_title
;
 Synthesis and crystal structures of dimethylaminoethanol adducts of
 Ni(ii) acetate and Ni(ii) acetylacetonate. Precursors for the sol--gel
 deposition of electrochromic nickel oxide thin films
;
_journal_issue 9
_journal_name_full 'Journal of Materials Chemistry'
_journal_page_first 2329
_journal_paper_doi 10.1039/b103288g
_journal_volume 11
_journal_year 2001
_chemical_formula_sum 'C14 H25 N Ni O5'
_chemical_formula_weight 346.11
_chemical_name_systematic
; 
? 
;
_space_group_IT_number 2
_symmetry_cell_setting triclinic
_symmetry_space_group_name_Hall '-P 1'
_symmetry_space_group_name_H-M 'P -1'
_atom_sites_solution_hydrogens geom
_atom_sites_solution_primary direct
_atom_sites_solution_secondary difmap
_audit_creation_method SHELXL-97
_cell_angle_alpha 105.97(8)
_cell_angle_beta 104.33(11)
_cell_angle_gamma 97.56(11)
_cell_formula_units_Z 2
_cell_length_a 7.737(8)
_cell_length_b 10.309(7)
_cell_length_c 11.812(8)
_cell_measurement_temperature 213(2)
_cell_volume 857.2(14)
_computing_data_collection 'IPDS (STOE, 1997)'
_computing_data_reduction 'X-RED (STOE, 1996)'
_computing_structure_refinement 'SHELXL-97 (Sheldrick, 1997)'
_computing_structure_solution 'SHELXS-97 (Sheldrick, 1990)'
_diffrn_ambient_temperature 213(2)
_diffrn_detector_area_resol_mean 6.67
_diffrn_measured_fraction_theta_full 0.911
_diffrn_measured_fraction_theta_max 0.911
_diffrn_measurement_device_type 'Stoe IPDS'
_diffrn_measurement_method 'image plate'
_diffrn_radiation_monochromator graphite
_diffrn_radiation_source 'fine-focus sealed tube'
_diffrn_radiation_type MoK\a
_diffrn_radiation_wavelength 0.71073
_diffrn_reflns_av_R_equivalents 0.0851
_diffrn_reflns_av_sigmaI/netI 0.0940
_diffrn_reflns_limit_h_max 8
_diffrn_reflns_limit_h_min -8
_diffrn_reflns_limit_k_max 11
_diffrn_reflns_limit_k_min -11
_diffrn_reflns_limit_l_max 13
_diffrn_reflns_limit_l_min -13
_diffrn_reflns_number 5380
_diffrn_reflns_theta_full 24.25
_diffrn_reflns_theta_max 24.25
_diffrn_reflns_theta_min 2.33
_exptl_absorpt_coefficient_mu 1.15
_exptl_absorpt_correction_type none
_exptl_crystal_colour colourless
_exptl_crystal_density_diffrn 1.341
_exptl_crystal_density_method 'not measured'
_exptl_crystal_description block
_exptl_crystal_F_000 368
_exptl_crystal_size_max 0.5
_exptl_crystal_size_mid 0.25
_exptl_crystal_size_min 0.2
_refine_diff_density_max 0.538
_refine_diff_density_min -0.765
_refine_diff_density_rms 0.082
_refine_ls_extinction_method none
_refine_ls_goodness_of_fit_ref 0.925
_refine_ls_hydrogen_treatment mixed
_refine_ls_matrix_type full
_refine_ls_number_parameters 191
_refine_ls_number_reflns 2519
_refine_ls_number_restraints 0
_refine_ls_restrained_S_all 0.925
_refine_ls_R_factor_all 0.0651
_refine_ls_R_factor_gt 0.0463
_refine_ls_shift/su_max 0.000
_refine_ls_shift/su_mean 0.000
_refine_ls_structure_factor_coef Fsqd
_refine_ls_weighting_details 'w=1/[\s^2^(Fo^2^)+(0.0512P)^2^+0.0000P] where P=(Fo^2^+2Fc^2^)/3'
_refine_ls_weighting_scheme calc
_refine_ls_wR_factor_gt 0.1063
_refine_ls_wR_factor_ref 0.1141
_reflns_number_gt 1798
_reflns_number_total 2519
_reflns_threshold_expression >2sigma(I)
_cod_data_source_file b103288g.txt
_cod_data_source_block tony25
_cod_depositor_comments
;
The following automatic conversions were performed:
'_symmetry_cell_setting' value 'Triclinic' changed to 'triclinic'
according to '/home/saulius/struct/CIF-dictionaries/cif_core.dic'
dictionary named 'cif_core.dic' version 2.4.1 from 2010-06-29.

Automatic conversion script
Id: cif_fix_enum 1527 2010-12-29 10:47:43Z saulius 

The following automatic conversions were performed:

'_refine_ls_weighting_scheme' value 'calc
w=1/[\s^2^(Fo^2^)+(0.0512P)^2^+0.0000P] where P=(Fo^2^+2Fc^2^)/3' was
changed to 'calc'. New tag '_refine_ls_weighting_details' was
created. The value of the new tag was set to
'w=1/[\s^2^(Fo^2^)+(0.0512P)^2^+0.0000P] where P=(Fo^2^+2Fc^2^)/3'.

Automatic conversion script
Id: cif_fix_values 3143 2015-03-26 13:38:13Z robertas 
;
_cod_original_cell_volume 857.2(12)
_cod_database_code 7204153

loop_
_symmetry_equiv_pos_as_xyz
'x, y, z'
'-x, -y, -z'

loop_
_atom_site_label
_atom_site_type_symbol
_atom_site_fract_x
_atom_site_fract_y
_atom_site_fract_z
_atom_site_U_iso_or_equiv
_atom_site_adp_type
_atom_site_occupancy
_atom_site_calc_flag
_atom_site_refinement_flags
_atom_site_disorder_assembly
_atom_site_disorder_group
C1 C 1.1023(7) -0.2381(6) 0.2176(5) 0.0536(14) Uani 1 d . . .
H1A H 0.9871 -0.2932 0.1591 0.064 Uiso 1 calc R . .
H1B H 1.1037 -0.2375 0.3001 0.064 Uiso 1 calc R . .
H1C H 1.2018 -0.2775 0.1964 0.064 Uiso 1 calc R . .
C2 C 1.1270(7) -0.1004(6) 0.0861(4) 0.0487(13) Uani 1 d . . .
H2A H 1.0131 -0.1566 0.0267 0.058 Uiso 1 calc R . .
H2B H 1.2280 -0.1397 0.0678 0.058 Uiso 1 calc R . .
H2C H 1.1416 -0.0072 0.0815 0.058 Uiso 1 calc R . .
C3 C 1.2995(6) -0.0101(5) 0.3018(4) 0.0410(12) Uani 1 d . . .
H3A H 1.3271 0.0759 0.2833 0.049 Uiso 1 calc R . .
H3B H 1.3980 -0.0593 0.2932 0.049 Uiso 1 calc R . .
C4 C 1.2900(6) 0.0230(6) 0.4326(4) 0.0436(13) Uani 1 d . . .
H4A H 1.2763 -0.0615 0.4553 0.052 Uiso 1 calc R . .
H4B H 1.4019 0.0873 0.4899 0.052 Uiso 1 calc R . .
C5 C 1.1385(8) 0.3996(6) 0.2274(5) 0.0604(15) Uani 1 d . . .
H5A H 1.1205 0.4916 0.2631 0.073 Uiso 1 calc R . .
H5B H 1.1010 0.3751 0.1382 0.073 Uiso 1 calc R . .
H5C H 1.2665 0.3977 0.2567 0.073 Uiso 1 calc R . .
C6 C 1.0247(6) 0.2967(5) 0.2653(4) 0.0365(11) Uani 1 d . . .
C7 C 0.9166(6) 0.3454(5) 0.3391(4) 0.0422(11) Uani 1 d . . .
H7 H 0.9255 0.4413 0.3678 0.051 Uiso 1 calc R . .
C8 C 0.7953(6) 0.2609(5) 0.3736(4) 0.0384(11) Uani 1 d . . .
C9 C 0.6748(6) 0.3320(6) 0.4431(4) 0.0476(12) Uani 1 d . . .
H9A H 0.7042 0.4305 0.4563 0.057 Uiso 1 calc R . .
H9B H 0.6957 0.3161 0.5222 0.057 Uiso 1 calc R . .
H9C H 0.5476 0.2949 0.3953 0.057 Uiso 1 calc R . .
C10 C 0.4993(6) -0.2102(6) -0.0717(4) 0.0524(14) Uani 1 d . . .
H10A H 0.4155 -0.2982 -0.0944 0.063 Uiso 1 calc R . .
H10B H 0.5755 -0.2168 -0.1262 0.063 Uiso 1 calc R . .
H10C H 0.4306 -0.1391 -0.0790 0.063 Uiso 1 calc R . .
C11 C 0.6186(6) -0.1734(5) 0.0603(4) 0.0364(11) Uani 1 d . . .
C12 C 0.5899(6) -0.2688(5) 0.1239(4) 0.0410(11) Uani 1 d . . .
H12 H 0.5022 -0.3512 0.0801 0.049 Uiso 1 calc R . .
C13 C 0.6822(6) -0.2491(5) 0.2464(4) 0.0379(11) Uani 1 d . . .
C14 C 0.6325(7) -0.3594(5) 0.3021(5) 0.0513(14) Uani 1 d . . .
H14A H 0.5355 -0.4329 0.2409 0.062 Uiso 1 calc R . .
H14B H 0.5915 -0.3193 0.3726 0.062 Uiso 1 calc R . .
H14C H 0.7388 -0.3965 0.3284 0.062 Uiso 1 calc R . .
O1 O 1.1359(4) 0.0840(4) 0.4376(3) 0.0388(8) Uani 1 d . . .
H1 H 1.1345 0.1123 0.5103 0.058 Uiso 1 calc R . .
O2 O 1.0373(4) 0.1728(4) 0.2242(3) 0.0380(8) Uani 1 d . . .
O3 O 0.7707(4) 0.1321(3) 0.3504(3) 0.0386(8) Uani 1 d . . .
O4 O 0.8099(4) -0.1455(3) 0.3185(3) 0.0353(7) Uani 1 d . . .
O5 O 0.7341(4) -0.0619(3) 0.1027(3) 0.0381(8) Uani 1 d . . .
N1 N 1.1241(5) -0.0966(4) 0.2132(3) 0.0362(9) Uani 1 d . . .
Ni1 Ni 0.92312(7) 0.01337(6) 0.26945(5) 0.0329(2) Uani 1 d . . .

loop_
_atom_site_aniso_label
_atom_site_aniso_U_11
_atom_site_aniso_U_22
_atom_site_aniso_U_33
_atom_site_aniso_U_23
_atom_site_aniso_U_13
_atom_site_aniso_U_12
C1 0.059(3) 0.054(4) 0.065(4) 0.028(3) 0.033(3) 0.022(3)
C2 0.058(3) 0.065(4) 0.034(3) 0.019(3) 0.022(2) 0.025(3)
C3 0.041(2) 0.051(3) 0.036(2) 0.017(2) 0.015(2) 0.015(2)
C4 0.036(2) 0.065(4) 0.034(2) 0.021(3) 0.0094(19) 0.012(2)
C5 0.085(4) 0.046(3) 0.061(3) 0.023(3) 0.040(3) 0.005(3)
C6 0.049(3) 0.029(3) 0.031(2) 0.010(2) 0.012(2) 0.007(2)
C7 0.050(3) 0.036(3) 0.041(3) 0.012(2) 0.017(2) 0.006(2)
C8 0.041(2) 0.038(3) 0.034(2) 0.010(2) 0.0074(19) 0.011(2)
C9 0.056(3) 0.049(3) 0.042(3) 0.013(3) 0.021(2) 0.015(3)
C10 0.048(3) 0.064(4) 0.036(3) 0.009(3) 0.007(2) 0.009(3)
C11 0.039(2) 0.043(3) 0.029(2) 0.008(2) 0.0144(19) 0.015(2)
C12 0.043(2) 0.038(3) 0.039(3) 0.009(2) 0.010(2) 0.008(2)
C13 0.039(2) 0.036(3) 0.046(3) 0.015(2) 0.020(2) 0.013(2)
C14 0.061(3) 0.042(3) 0.054(3) 0.025(3) 0.017(2) -0.002(3)
O1 0.0402(16) 0.053(2) 0.0275(15) 0.0149(16) 0.0126(13) 0.0146(15)
O2 0.0483(17) 0.042(2) 0.0327(16) 0.0176(16) 0.0182(14) 0.0147(16)
O3 0.0460(17) 0.040(2) 0.0397(17) 0.0193(16) 0.0197(14) 0.0140(15)
O4 0.0393(16) 0.037(2) 0.0317(16) 0.0149(15) 0.0112(13) 0.0076(15)
O5 0.0423(17) 0.044(2) 0.0308(16) 0.0163(16) 0.0106(14) 0.0088(16)
N1 0.046(2) 0.040(3) 0.0331(19) 0.0206(19) 0.0182(16) 0.0128(18)
Ni1 0.0404(3) 0.0363(4) 0.0273(3) 0.0161(3) 0.0122(2) 0.0095(2)

loop_
_atom_type_symbol
_atom_type_description
_atom_type_scat_dispersion_real
_atom_type_scat_dispersion_imag
_atom_type_scat_source
C C 0.0020 0.0020 'International Tables Vol C Tables 4.2.6.8 and 6.1.1.4'
H H 0.0000 0.0000 'International Tables Vol C Tables 4.2.6.8 and 6.1.1.4'
O O 0.0080 0.0060 'International Tables Vol C Tables 4.2.6.8 and 6.1.1.4'
N N 0.0040 0.0030 'International Tables Vol C Tables 4.2.6.8 and 6.1.1.4'
Ni Ni 0.2850 1.1130 'International Tables Vol C Tables 4.2.6.8 and 6.1.1.4'

loop_
_geom_angle_atom_site_label_1
_geom_angle_atom_site_label_2
_geom_angle_atom_site_label_3
_geom_angle
_geom_angle_site_symmetry_1
_geom_angle_site_symmetry_3
_geom_angle_publ_flag
N1 C3 C4 110.8(3) . . ?
O1 C4 C3 107.2(4) . . ?
O2 C6 C7 126.3(4) . . ?
O2 C6 C5 115.2(4) . . ?
C7 C6 C5 118.5(4) . . ?
C6 C7 C8 124.5(5) . . ?
O3 C8 C7 127.5(4) . . ?
O3 C8 C9 115.9(4) . . ?
C7 C8 C9 116.6(5) . . ?
O5 C11 C12 126.0(4) . . ?
O5 C11 C10 116.8(4) . . ?
C12 C11 C10 117.2(4) . . ?
C13 C12 C11 124.8(4) . . ?
O4 C13 C12 126.0(4) . . ?
O4 C13 C14 115.5(4) . . ?
C12 C13 C14 118.4(4) . . ?
C6 O2 Ni1 125.3(3) . . ?
C8 O3 Ni1 124.2(3) . . ?
C13 O4 Ni1 125.6(3) . . ?
C11 O5 Ni1 127.4(3) . . ?
C1 N1 C3 110.5(4) . . ?
C1 N1 C2 108.3(4) . . ?
C3 N1 C2 108.3(3) . . ?
C1 N1 Ni1 114.8(3) . . ?
C3 N1 Ni1 103.2(3) . . ?
C2 N1 Ni1 111.6(3) . . ?
O5 Ni1 O3 95.01(15) . . ?
O5 Ni1 O2 91.33(16) . . ?
O3 Ni1 O2 90.65(14) . . ?
O5 Ni1 O4 89.65(16) . . ?
O3 Ni1 O4 88.87(14) . . ?
O2 Ni1 O4 178.94(13) . . ?
O5 Ni1 N1 95.04(16) . . ?
O3 Ni1 N1 169.90(13) . . ?
O2 Ni1 N1 88.07(15) . . ?
O4 Ni1 N1 92.24(14) . . ?

loop_
_geom_bond_atom_site_label_1
_geom_bond_atom_site_label_2
_geom_bond_distance
_geom_bond_site_symmetry_2
_geom_bond_publ_flag
C1 N1 1.463(6) . ?
C2 N1 1.496(5) . ?
C3 N1 1.482(6) . ?
C3 C4 1.510(6) . ?
C4 O1 1.426(6) . ?
C5 C6 1.520(6) . ?
C6 O2 1.262(6) . ?
C6 C7 1.393(6) . ?
C7 C8 1.406(6) . ?
C8 O3 1.258(6) . ?
C8 C9 1.519(7) . ?
C10 C11 1.516(6) . ?
C11 O5 1.250(6) . ?
C11 C12 1.419(7) . ?
C12 C13 1.390(6) . ?
C13 O4 1.285(6) . ?
C13 C14 1.514(6) . ?
O2 Ni1 2.026(3) . ?
O3 Ni1 2.024(4) . ?
O4 Ni1 2.045(3) . ?
O5 Ni1 2.013(4) . ?
N1 Ni1 2.169(4) . ?

loop_
_geom_torsion_atom_site_label_1
_geom_torsion_atom_site_label_2
_geom_torsion_atom_site_label_3
_geom_torsion_atom_site_label_4
_geom_torsion
_geom_torsion_site_symmetry_1
_geom_torsion_site_symmetry_2
_geom_torsion_site_symmetry_3
_geom_torsion_site_symmetry_4
_geom_torsion_publ_flag
N1 C3 C4 O1 -54.5(5) . . . . ?
O2 C6 C7 C8 -3.9(7) . . . . ?
C5 C6 C7 C8 175.3(4) . . . . ?
C6 C7 C8 O3 4.0(8) . . . . ?
C6 C7 C8 C9 -173.7(4) . . . . ?
O5 C11 C12 C13 2.9(8) . . . . ?
C10 C11 C12 C13 -177.5(4) . . . . ?
C11 C12 C13 O4 -2.5(7) . . . . ?
C11 C12 C13 C14 178.5(4) . . . . ?
C7 C6 O2 Ni1 -6.8(6) . . . . ?
C5 C6 O2 Ni1 174.0(3) . . . . ?
C7 C8 O3 Ni1 6.6(6) . . . . ?
C9 C8 O3 Ni1 -175.7(3) . . . . ?
C12 C13 O4 Ni1 -4.0(6) . . . . ?
C14 C13 O4 Ni1 175.1(3) . . . . ?
C12 C11 O5 Ni1 3.4(7) . . . . ?
C10 C11 O5 Ni1 -176.2(3) . . . . ?
C4 C3 N1 C1 -73.7(5) . . . . ?
C4 C3 N1 C2 167.9(4) . . . . ?
C4 C3 N1 Ni1 49.5(4) . . . . ?
C11 O5 Ni1 O3 -95.6(4) . . . . ?
C11 O5 Ni1 O2 173.6(4) . . . . ?
C11 O5 Ni1 O4 -6.8(4) . . . . ?
C11 O5 Ni1 N1 85.4(4) . . . . ?
C8 O3 Ni1 O5 -103.3(4) . . . . ?
C8 O3 Ni1 O2 -11.9(3) . . . . ?
C8 O3 Ni1 O4 167.2(3) . . . . ?
C8 O3 Ni1 N1 70.7(8) . . . . ?
C6 O2 Ni1 O5 107.1(3) . . . . ?
C6 O2 Ni1 O3 12.1(3) . . . . ?
C6 O2 Ni1 O4 -51(7) . . . . ?
C6 O2 Ni1 N1 -157.9(3) . . . . ?
C13 O4 Ni1 O5 7.0(3) . . . . ?
C13 O4 Ni1 O3 102.1(4) . . . . ?
C13 O4 Ni1 O2 165(7) . . . . ?
C13 O4 Ni1 N1 -88.0(4) . . . . ?
C1 N1 Ni1 O5 -84.7(3) . . . . ?
C3 N1 Ni1 O5 154.9(2) . . . . ?
C2 N1 Ni1 O5 38.9(3) . . . . ?
C1 N1 Ni1 O3 101.2(8) . . . . ?
C3 N1 Ni1 O3 -19.1(8) . . . . ?
C2 N1 Ni1 O3 -135.1(7) . . . . ?
C1 N1 Ni1 O2 -175.9(3) . . . . ?
C3 N1 Ni1 O2 63.8(3) . . . . ?
C2 N1 Ni1 O2 -52.3(3) . . . . ?
C1 N1 Ni1 O4 5.1(3) . . . . ?
C3 N1 Ni1 O4 -115.2(3) . . . . ?
C2 N1 Ni1 O4 128.8(3) . . . . ?
